data_4122946
loop_
_publ_author_name
'Ruchti, Jonathan'
'Carreira, Erick M.'

_publ_section_title
;
 Ir-Catalyzed Reverse Prenylation of 3-Substituted Indoles: Total
 Synthesis of (+)-Aszonalenin and (-)-Brevicompanine B.
;
_journal_name_full 'Journal of the American Chemical Society'
_journal_page_first 141119074653005
_journal_paper_doi 10.1021/ja509893s
_journal_year 2014
_chemical_absolute_configuration unk
_chemical_formula_moiety 'C23 H23 N3 O2'
_chemical_formula_sum 'C23 H23 N3 O2'
_chemical_formula_weight 373.44
_chemical_name_systematic
;
 ?
;
_space_group_crystal_system monoclinic
_space_group_IT_number 4
_space_group_name_Hall 'P 2yb'
_space_group_name_H-M_alt 'P 1 21 1'
_symmetry_space_group_name_Hall 'P 2yb'
_symmetry_space_group_name_H-M 'P 1 21 1'
_atom_sites_solution_hydrogens mixed
_atom_sites_solution_primary direct
_audit_creation_date 2014-07-11
_audit_creation_method
;
Olex2 1.2
(compiled 2014.06.27 svn.r2953 for OlexSys, GUI svn.r4855)
;
_cell_angle_alpha 90
_cell_angle_beta 96.206(2)
_cell_angle_gamma 90
_cell_formula_units_Z 2
_cell_length_a 9.0926(7)
_cell_length_b 10.6133(8)
_cell_length_c 9.8276(8)
_cell_measurement_reflns_used 6614
_cell_measurement_temperature 100.0(2)
_cell_measurement_theta_max 30.53
_cell_measurement_theta_min 2.25
_cell_volume 942.83(13)
_computing_cell_refinement 'Bruker SAINT'
_computing_data_collection 'Bruker APEX2'
_computing_data_reduction 'Bruker SAINT'
_computing_molecular_graphics 'Olex2 (Dolomanov et al., 2009)'
_computing_publication_material 'Olex2 (Dolomanov et al., 2009)'
_computing_structure_refinement 'XL (Sheldrick, 2008)'
_computing_structure_solution 'XS (Sheldrick, 2008)'
_diffrn_ambient_temperature 100.0(2)
_diffrn_detector 'Bruker APEX2 area detector'
_diffrn_detector_area_resol_mean 8.33
_diffrn_detector_type 'CCD area detector'
_diffrn_measured_fraction_theta_full 1.000
_diffrn_measured_fraction_theta_max 0.997
_diffrn_measurement_device 'kappa-stage diffractometer'
_diffrn_measurement_device_type 'Bruker Kappa Apex2 Duo'
_diffrn_measurement_method '\w and \f scans'
_diffrn_radiation_monochromator 'focusing graphite'
_diffrn_radiation_probe x-ray
_diffrn_radiation_type MoK\a
_diffrn_radiation_wavelength 0.71073
_diffrn_reflns_av_R_equivalents 0.0178
_diffrn_reflns_av_unetI/netI 0.0190
_diffrn_reflns_Laue_measured_fraction_full 1.000
_diffrn_reflns_Laue_measured_fraction_max 0.997
_diffrn_reflns_limit_h_max 12
_diffrn_reflns_limit_h_min -12
_diffrn_reflns_limit_k_max 6
_diffrn_reflns_limit_k_min -15
_diffrn_reflns_limit_l_max 14
_diffrn_reflns_limit_l_min -13
_diffrn_reflns_number 11450
_diffrn_reflns_point_group_measured_fraction_full 0.753
_diffrn_reflns_point_group_measured_fraction_max 0.675
_diffrn_reflns_theta_full 25.242
_diffrn_reflns_theta_max 30.557
_diffrn_reflns_theta_min 2.084
_diffrn_source 'sealed tube'
_diffrn_standards_number 0
_exptl_absorpt_coefficient_mu 0.085
_exptl_absorpt_correction_T_max 0.7461
_exptl_absorpt_correction_T_min 0.6995
_exptl_absorpt_correction_type multi-scan
_exptl_absorpt_process_details
;
SADABS-2012/1 (Bruker,2012) was used for absorption correction.
wR2(int) was 0.0340 before and 0.0311 after correction.
The Ratio of minimum to maximum transmission is 0.9375.
The \l/2 correction factor is 0.0015.
;
_exptl_crystal_colour 'clear colourless'
_exptl_crystal_colour_lustre clear
_exptl_crystal_colour_primary colourless
_exptl_crystal_density_diffrn 1.315
_exptl_crystal_description prism
_exptl_crystal_F_000 396
_exptl_crystal_size_max 0.32
_exptl_crystal_size_mid 0.2
_exptl_crystal_size_min 0.12
_refine_diff_density_max 0.471
_refine_diff_density_min -0.198
_refine_diff_density_rms 0.048
_refine_ls_abs_structure_details
;
 Flack x determined using 836 quotients [(I+)-(I-)]/[(I+)+(I-)]
 (Parsons, Flack and Wagner, Acta Cryst. B69 (2013) 249-259).
;
_refine_ls_abs_structure_Flack 0.1(4)
_refine_ls_extinction_method none
_refine_ls_goodness_of_fit_ref 1.052
_refine_ls_hydrogen_treatment mixed
_refine_ls_matrix_type full
_refine_ls_number_parameters 261
_refine_ls_number_reflns 3893
_refine_ls_number_restraints 3
_refine_ls_restrained_S_all 1.052
_refine_ls_R_factor_all 0.0356
_refine_ls_R_factor_gt 0.0341
_refine_ls_shift/su_max 0.000
_refine_ls_shift/su_mean 0.000
_refine_ls_structure_factor_coef Fsqd
_refine_ls_weighting_details 'w=1/[\s^2^(Fo^2^)+(0.0563P)^2^+0.1980P] where P=(Fo^2^+2Fc^2^)/3'
_refine_ls_weighting_scheme calc
_refine_ls_wR_factor_gt 0.0898
_refine_ls_wR_factor_ref 0.0911
_reflns_Friedel_coverage 0.291
_reflns_Friedel_fraction_full 0.475
_reflns_Friedel_fraction_max 0.320
_reflns_number_gt 3732
_reflns_number_total 3893
_reflns_threshold_expression 'I > 2\s(I)'
_cod_data_source_file ja509893s_si_003.cif
_cod_data_source_block mo_ca090714_0m
_cod_database_code 4122946
_shelxl_version_number 2014-3
_shelx_space_group_comment
;
The symmetry employed for this shelxl refinement is uniquely defined
by the following loop, which should always be used as a source of
symmetry information in preference to the above space-group names.
They are only intended as comments.
;
_olex2_refinement_description
;
1. Fixed Uiso
 At 1.2 times of:
  All C(H) groups, All C(H,H) groups, All N(H) groups
 At 1.5 times of:
  All C(H,H,H) groups
2. Restrained distances
 N2-H2 = N3-H3
 0.91 with sigma of 0.02
3.a Ternary CH refined with riding coordinates:
 C6(H6), C14(H14)
3.b Secondary CH2 refined with riding coordinates:
 C21(H21A,H21B)
3.c Aromatic/amide H refined with riding coordinates:
 C1(H1), C2(H2A), C3(H3A), C9(H9), C11(H11), C16(H16), C17(H17), C18(H18),
 C19(H19)
3.d X=CH2 refined with riding coordinates:
 C10(H10A,H10B)
3.e Idealised Me refined as rotating group:
 C22(H22A,H22B,H22C), C23(H23A,H23B,H23C)
;
_olex2_submission_original_sample_id ca090714
_olex2_submission_special_instructions 'No special instructions were received'

loop_
_space_group_symop_operation_xyz
'x, y, z'
'-x, y+1/2, -z'

loop_
_atom_site_label
_atom_site_type_symbol
_atom_site_fract_x
_atom_site_fract_y
_atom_site_fract_z
_atom_site_U_iso_or_equiv
_atom_site_adp_type
_atom_site_occupancy
_atom_site_site_symmetry_order
_atom_site_calc_flag
_atom_site_refinement_flags_posn
O1 O 0.19304(13) 0.53184(15) 0.32838(13) 0.0241(3) Uani 1 1 d .
O2 O 0.64803(13) 0.84730(13) 0.35545(12) 0.0202(2) Uani 1 1 d .
N1 N 0.46142(14) 0.73626(14) 0.24347(13) 0.0139(2) Uani 1 1 d .
N2 N 0.42830(14) 0.50767(14) 0.42030(13) 0.0146(3) Uani 1 1 d D
H2 H 0.395(2) 0.458(2) 0.481(2) 0.018 Uiso 1 1 d DR
N3 N 0.53637(16) 0.89328(14) 0.08161(14) 0.0171(3) Uani 1 1 d D
H3 H 0.618(2) 0.910(2) 0.134(2) 0.021 Uiso 1 1 d DR
C1 C 0.81837(19) 0.4179(2) 0.49979(17) 0.0255(4) Uani 1 1 d .
H1 H 0.8726 0.3470 0.5366 0.031 Uiso 1 1 calc R
C2 C 0.89289(18) 0.5259(2) 0.46550(18) 0.0270(4) Uani 1 1 d .
H2A H 0.9979 0.5291 0.4785 0.032 Uiso 1 1 calc R
C3 C 0.81292(18) 0.6282(2) 0.41250(17) 0.0219(3) Uani 1 1 d .
H3A H 0.8641 0.7023 0.3905 0.026 Uiso 1 1 calc R
C4 C 0.65739(17) 0.62594(17) 0.39010(15) 0.0151(3) Uani 1 1 d .
C5 C 0.58724(16) 0.74374(17) 0.33094(15) 0.0150(3) Uani 1 1 d .
C6 C 0.41686(17) 0.84710(15) 0.15450(15) 0.0150(3) Uani 1 1 d .
H6 H 0.3726 0.9157 0.2067 0.018 Uiso 1 1 calc R
C7 C 0.30225(16) 0.79027(16) 0.04127(15) 0.0145(3) Uani 1 1 d .
C8 C 0.17224(18) 0.88388(18) -0.00657(17) 0.0197(3) Uani 1 1 d .
C9 C 0.0960(2) 0.9261(2) 0.11724(19) 0.0261(4) Uani 1 1 d .
H9 H 0.1471 0.9873 0.1750 0.031 Uiso 1 1 calc R
C10 C -0.0313(2) 0.8878(2) 0.1531(2) 0.0328(5) Uani 1 1 d .
H10A H -0.0876 0.8267 0.0994 0.039 Uiso 1 1 calc R
H10B H -0.0674 0.9213 0.2328 0.039 Uiso 1 1 calc R
C11 C 0.66489(18) 0.41364(18) 0.48028(16) 0.0198(3) Uani 1 1 d .
H11 H 0.6147 0.3398 0.5044 0.024 Uiso 1 1 calc R
C12 C 0.58371(16) 0.51687(16) 0.42551(14) 0.0141(3) Uani 1 1 d .
C13 C 0.32405(16) 0.55100(16) 0.32186(15) 0.0144(3) Uani 1 1 d .
C14 C 0.37999(16) 0.62062(15) 0.20101(15) 0.0126(3) Uani 1 1 d .
H14 H 0.4431 0.5636 0.1508 0.015 Uiso 1 1 calc R
C15 C 0.53833(17) 0.82228(16) -0.03756(15) 0.0155(3) Uani 1 1 d .
C16 C 0.65205(18) 0.81179(18) -0.12121(17) 0.0208(3) Uani 1 1 d .
H16 H 0.7433 0.8546 -0.0996 0.025 Uiso 1 1 calc R
C17 C 0.6276(2) 0.7363(2) -0.23772(18) 0.0265(4) Uani 1 1 d .
H17 H 0.7032 0.7280 -0.2967 0.032 Uiso 1 1 calc R
C18 C 0.4951(2) 0.67342(19) -0.26866(18) 0.0259(4) Uani 1 1 d .
H18 H 0.4811 0.6217 -0.3479 0.031 Uiso 1 1 calc R
C19 C 0.3813(2) 0.68530(17) -0.18426(17) 0.0206(3) Uani 1 1 d .
H19 H 0.2905 0.6416 -0.2054 0.025 Uiso 1 1 calc R
C20 C 0.40280(17) 0.76177(15) -0.06940(15) 0.0148(3) Uani 1 1 d .
C21 C 0.24883(17) 0.66880(17) 0.10439(16) 0.0167(3) Uani 1 1 d .
H21A H 0.1630 0.6861 0.1555 0.020 Uiso 1 1 calc R
H21B H 0.2193 0.6058 0.0323 0.020 Uiso 1 1 calc R
C22 C 0.06432(18) 0.8207(2) -0.11637(19) 0.0267(4) Uani 1 1 d .
H22A H 0.1165 0.7986 -0.1952 0.040 Uiso 1 1 calc GR
H22B H -0.0167 0.8790 -0.1455 0.040 Uiso 1 1 calc GR
H22C H 0.0241 0.7442 -0.0787 0.040 Uiso 1 1 calc GR
C23 C 0.2329(2) 1.00324(19) -0.0690(2) 0.0255(4) Uani 1 1 d .
H23A H 0.3037 1.0444 -0.0009 0.038 Uiso 1 1 calc GR
H23B H 0.1512 1.0611 -0.0968 0.038 Uiso 1 1 calc GR
H23C H 0.2827 0.9804 -0.1491 0.038 Uiso 1 1 calc GR

loop_
_atom_site_aniso_label
_atom_site_aniso_U_11
_atom_site_aniso_U_22
_atom_site_aniso_U_33
_atom_site_aniso_U_23
_atom_site_aniso_U_13
_atom_site_aniso_U_12
O1 0.0150(5) 0.0344(8) 0.0232(6) 0.0118(6) 0.0039(4) -0.0009(5)
O2 0.0237(6) 0.0204(6) 0.0166(5) -0.0069(5) 0.0036(4) -0.0061(5)
N1 0.0171(6) 0.0119(6) 0.0128(6) -0.0009(5) 0.0021(4) -0.0017(5)
N2 0.0149(5) 0.0174(6) 0.0116(5) 0.0029(5) 0.0022(4) -0.0001(5)
N3 0.0205(6) 0.0155(6) 0.0158(6) -0.0012(5) 0.0040(5) -0.0055(5)
C1 0.0200(7) 0.0394(11) 0.0171(7) 0.0029(7) 0.0020(6) 0.0114(8)
C2 0.0157(7) 0.0462(13) 0.0191(7) 0.0028(8) 0.0020(6) 0.0054(8)
C3 0.0152(7) 0.0351(10) 0.0154(7) -0.0002(7) 0.0022(5) -0.0027(7)
C4 0.0146(6) 0.0214(8) 0.0097(6) -0.0025(6) 0.0026(5) -0.0002(6)
C5 0.0163(6) 0.0182(7) 0.0111(6) -0.0033(6) 0.0047(5) -0.0020(6)
C6 0.0200(7) 0.0124(7) 0.0131(6) 0.0004(5) 0.0046(5) 0.0001(6)
C7 0.0152(6) 0.0152(7) 0.0135(6) 0.0028(5) 0.0034(5) 0.0001(5)
C8 0.0193(7) 0.0216(8) 0.0188(7) 0.0078(6) 0.0057(6) 0.0054(6)
C9 0.0277(8) 0.0288(10) 0.0227(8) 0.0054(7) 0.0063(6) 0.0096(8)
C10 0.0278(9) 0.0484(14) 0.0227(8) 0.0072(9) 0.0049(7) 0.0088(9)
C11 0.0214(7) 0.0242(9) 0.0141(7) 0.0020(6) 0.0034(5) 0.0052(7)
C12 0.0147(6) 0.0197(8) 0.0079(6) -0.0010(5) 0.0012(5) 0.0027(6)
C13 0.0163(6) 0.0149(7) 0.0125(6) 0.0013(5) 0.0033(5) 0.0006(6)
C14 0.0138(6) 0.0133(6) 0.0108(6) -0.0003(5) 0.0029(5) -0.0023(5)
C15 0.0191(7) 0.0141(7) 0.0137(6) 0.0026(5) 0.0041(5) 0.0011(6)
C16 0.0207(7) 0.0220(8) 0.0208(7) 0.0064(7) 0.0077(6) 0.0041(6)
C17 0.0345(9) 0.0270(9) 0.0204(8) 0.0068(7) 0.0141(7) 0.0139(8)
C18 0.0443(11) 0.0192(8) 0.0151(7) -0.0014(6) 0.0066(7) 0.0078(8)
C19 0.0309(8) 0.0155(7) 0.0145(7) 0.0005(6) -0.0008(6) 0.0004(6)
C20 0.0195(7) 0.0130(7) 0.0122(6) 0.0017(5) 0.0027(5) 0.0013(6)
C21 0.0150(6) 0.0189(7) 0.0156(7) 0.0059(6) -0.0009(5) -0.0028(6)
C22 0.0179(7) 0.0358(11) 0.0257(8) 0.0091(8) -0.0009(6) 0.0022(7)
C23 0.0286(8) 0.0212(9) 0.0281(8) 0.0107(7) 0.0091(7) 0.0078(7)

loop_
_atom_type_symbol
_atom_type_description
_atom_type_scat_dispersion_real
_atom_type_scat_dispersion_imag
_atom_type_scat_source
C C 0.0033 0.0016 'International Tables Vol C Tables 4.2.6.8 and 6.1.1.4'
H H 0.0000 0.0000 'International Tables Vol C Tables 4.2.6.8 and 6.1.1.4'
N N 0.0061 0.0033 'International Tables Vol C Tables 4.2.6.8 and 6.1.1.4'
O O 0.0106 0.0060 'International Tables Vol C Tables 4.2.6.8 and 6.1.1.4'

loop_
_geom_angle_atom_site_label_1
_geom_angle_atom_site_label_2
_geom_angle_atom_site_label_3
_geom_angle
C5 N1 C6 118.75(13)
C5 N1 C14 126.36(14)
C14 N1 C6 113.22(12)
C12 N2 H2 116.0(14)
C13 N2 H2 114.9(14)
C13 N2 C12 128.36(13)
C6 N3 H3 114.4(14)
C15 N3 H3 121.2(15)
C15 N3 C6 108.10(13)
C2 C1 H1 119.9
C11 C1 H1 119.9
C11 C1 C2 120.13(18)
C1 C2 H2A 120.3
C3 C2 C1 119.35(16)
C3 C2 H2A 120.3
C2 C3 H3A 119.1
C2 C3 C4 121.73(18)
C4 C3 H3A 119.1
C3 C4 C5 115.23(15)
C12 C4 C3 118.36(16)
C12 C4 C5 126.41(14)
O2 C5 N1 120.11(16)
O2 C5 C4 120.21(14)
N1 C5 C4 119.55(15)
N1 C6 H6 111.8
N1 C6 C7 103.34(12)
N3 C6 N1 112.62(13)
N3 C6 H6 111.8
N3 C6 C7 104.87(12)
C7 C6 H6 111.8
C6 C7 C8 112.98(13)
C20 C7 C6 100.34(11)
C20 C7 C8 113.60(12)
C20 C7 C21 111.26(14)
C21 C7 C6 104.65(12)
C21 C7 C8 113.00(13)
C9 C8 C7 109.67(13)
C9 C8 C22 112.15(15)
C9 C8 C23 106.82(16)
C22 C8 C7 109.68(15)
C22 C8 C23 108.07(14)
C23 C8 C7 110.40(13)
C8 C9 H9 116.1
C10 C9 C8 127.8(2)
C10 C9 H9 116.1
C9 C10 H10A 120.0
C9 C10 H10B 120.0
H10A C10 H10B 120.0
C1 C11 H11 119.7
C1 C11 C12 120.60(17)
C12 C11 H11 119.7
C4 C12 N2 123.51(15)
C11 C12 N2 116.43(15)
C11 C12 C4 119.83(14)
O1 C13 N2 121.15(14)
O1 C13 C14 122.04(14)
N2 C13 C14 116.78(13)
N1 C14 C13 112.45(12)
N1 C14 H14 110.3
N1 C14 C21 103.42(13)
C13 C14 H14 110.3
C21 C14 C13 109.91(12)
C21 C14 H14 110.3
N3 C15 C20 110.24(13)
C16 C15 N3 128.06(16)
C16 C15 C20 121.66(15)
C15 C16 H16 121.1
C15 C16 C17 117.87(17)
C17 C16 H16 121.1
C16 C17 H17 119.5
C18 C17 C16 121.02(16)
C18 C17 H17 119.5
C17 C18 H18 119.7
C17 C18 C19 120.58(17)
C19 C18 H18 119.7
C18 C19 H19 120.4
C20 C19 C18 119.12(17)
C20 C19 H19 120.4
C15 C20 C7 109.38(13)
C19 C20 C7 130.84(15)
C19 C20 C15 119.71(15)
C7 C21 H21A 110.6
C7 C21 H21B 110.6
C14 C21 C7 105.81(12)
C14 C21 H21A 110.6
C14 C21 H21B 110.6
H21A C21 H21B 108.7
C8 C22 H22A 109.5
C8 C22 H22B 109.5
C8 C22 H22C 109.5
H22A C22 H22B 109.5
H22A C22 H22C 109.5
H22B C22 H22C 109.5
C8 C23 H23A 109.5
C8 C23 H23B 109.5
C8 C23 H23C 109.5
H23A C23 H23B 109.5
H23A C23 H23C 109.5
H23B C23 H23C 109.5

loop_
_geom_bond_atom_site_label_1
_geom_bond_atom_site_label_2
_geom_bond_distance
O1 C13 1.2170(19)
O2 C5 1.242(2)
N1 C5 1.3569(19)
N1 C6 1.495(2)
N1 C14 1.470(2)
N2 H2 0.878(17)
N2 C12 1.4118(19)
N2 C13 1.3593(19)
N3 H3 0.871(16)
N3 C6 1.450(2)
N3 C15 1.394(2)
C1 H1 0.9500
C1 C2 1.391(3)
C1 C11 1.389(2)
C2 H2A 0.9500
C2 C3 1.377(3)
C3 H3A 0.9500
C3 C4 1.408(2)
C4 C5 1.493(2)
C4 C12 1.400(2)
C6 H6 1.0000
C6 C7 1.561(2)
C7 C8 1.577(2)
C7 C20 1.525(2)
C7 C21 1.532(2)
C8 C9 1.531(2)
C8 C22 1.532(3)
C8 C23 1.536(3)
C9 H9 0.9500
C9 C10 1.310(3)
C10 H10A 0.9500
C10 H10B 0.9500
C11 H11 0.9500
C11 C12 1.396(2)
C13 C14 1.532(2)
C14 H14 1.0000
C14 C21 1.530(2)
C15 C16 1.393(2)
C15 C20 1.395(2)
C16 H16 0.9500
C16 C17 1.396(3)
C17 H17 0.9500
C17 C18 1.382(3)
C18 H18 0.9500
C18 C19 1.400(3)
C19 H19 0.9500
C19 C20 1.387(2)
C21 H21A 0.9900
C21 H21B 0.9900
C22 H22A 0.9800
C22 H22B 0.9800
C22 H22C 0.9800
C23 H23A 0.9800
C23 H23B 0.9800
C23 H23C 0.9800

loop_
_geom_torsion_atom_site_label_1
_geom_torsion_atom_site_label_2
_geom_torsion_atom_site_label_3
_geom_torsion_atom_site_label_4
_geom_torsion
O1 C13 C14 N1 119.66(18)
O1 C13 C14 C21 5.0(2)
N1 C6 C7 C8 144.26(12)
N1 C6 C7 C20 -94.44(13)
N1 C6 C7 C21 20.94(15)
N1 C14 C21 C7 28.49(15)
N2 C13 C14 N1 -62.36(18)
N2 C13 C14 C21 -176.99(14)
N3 C6 C7 C8 -97.57(14)
N3 C6 C7 C20 23.72(15)
N3 C6 C7 C21 139.10(13)
N3 C15 C16 C17 -178.79(17)
N3 C15 C20 C7 -2.43(18)
N3 C15 C20 C19 -179.65(15)
C1 C2 C3 C4 -0.9(3)
C1 C11 C12 N2 -174.81(15)
C1 C11 C12 C4 -0.1(2)
C2 C1 C11 C12 0.4(3)
C2 C3 C4 C5 -179.45(16)
C2 C3 C4 C12 1.2(2)
C3 C4 C5 O2 -29.8(2)
C3 C4 C5 N1 146.17(14)
C3 C4 C12 N2 173.67(14)
C3 C4 C12 C11 -0.6(2)
C5 N1 C6 N3 50.26(18)
C5 N1 C6 C7 162.88(13)
C5 N1 C14 C13 60.94(19)
C5 N1 C14 C21 179.46(14)
C5 C4 C12 N2 -5.6(2)
C5 C4 C12 C11 -179.92(15)
C6 N1 C5 O2 13.6(2)
C6 N1 C5 C4 -162.38(13)
C6 N1 C14 C13 -134.06(13)
C6 N1 C14 C21 -15.55(15)
C6 N3 C15 C16 -163.23(16)
C6 N3 C15 C20 18.97(18)
C6 C7 C8 C9 -55.90(18)
C6 C7 C8 C22 -179.48(13)
C6 C7 C8 C23 61.55(18)
C6 C7 C20 C15 -13.37(16)
C6 C7 C20 C19 163.44(17)
C6 C7 C21 C14 -31.03(15)
C7 C8 C9 C10 -103.5(2)
C8 C7 C20 C15 107.48(15)
C8 C7 C20 C19 -75.7(2)
C8 C7 C21 C14 -154.34(13)
C11 C1 C2 C3 0.2(3)
C12 N2 C13 O1 177.09(17)
C12 N2 C13 C14 -0.9(2)
C12 C4 C5 O2 149.56(15)
C12 C4 C5 N1 -34.5(2)
C13 N2 C12 C4 42.3(2)
C13 N2 C12 C11 -143.25(17)
C13 C14 C21 C7 148.75(13)
C14 N1 C5 O2 177.82(13)
C14 N1 C5 C4 1.9(2)
C14 N1 C6 N3 -115.98(14)
C14 N1 C6 C7 -3.36(15)
C15 N3 C6 N1 84.73(16)
C15 N3 C6 C7 -26.95(17)
C15 C16 C17 C18 -0.4(3)
C16 C15 C20 C7 179.61(15)
C16 C15 C20 C19 2.4(2)
C16 C17 C18 C19 0.8(3)
C17 C18 C19 C20 0.4(3)
C18 C19 C20 C7 -178.47(16)
C18 C19 C20 C15 -1.9(2)
C20 C7 C8 C9 -169.36(15)
C20 C7 C8 C22 67.06(17)
C20 C7 C8 C23 -51.91(19)
C20 C7 C21 C14 76.48(15)
C20 C15 C16 C17 -1.2(2)
C21 C7 C8 C9 62.68(19)
C21 C7 C8 C22 -60.90(17)
C21 C7 C8 C23 -179.88(15)
C21 C7 C20 C15 -123.66(14)
C21 C7 C20 C19 53.1(2)
C22 C8 C9 C10 18.6(3)
C23 C8 C9 C10 136.8(2)
